data_7022711
loop_
_publ_author_name
'Wang, Chuanyong'
'Zhang, Xingmin'
'Xue, Mingqiang'
'Zhang, Yong'
'Shen, Qi'

_publ_section_title
;
 Unprecedented reaction of bridged bis(guanidinate) lanthanide complexes:
 sterically induced deprotonation.
;
_journal_issue 19
_journal_name_full 'Dalton transactions (Cambridge, England : 2003)'
_journal_page_first 7009
_journal_page_last 7018
_journal_paper_doi 10.1039/c3dt32882a
_journal_volume 42
_journal_year 2013
_chemical_formula_moiety 'C56 H86 N12 O2 Yb2, 5(C4 H8 O)'
_chemical_formula_sum 'C76 H126 N12 O7 Yb2'
_chemical_formula_weight 1665.97
_chemical_name_systematic
;
?
;
_space_group_IT_number 15
_symmetry_cell_setting monoclinic
_symmetry_Int_Tables_number 15
_symmetry_space_group_name_Hall '-C 2yc'
_symmetry_space_group_name_H-M 'C 1 2/c 1'
_atom_sites_solution_hydrogens geom
_atom_sites_solution_primary direct
_atom_sites_solution_secondary difmap
_audit_creation_method SHELXL-97
_cell_angle_alpha 90.00
_cell_angle_beta 105.444(7)
_cell_angle_gamma 90.00
_cell_formula_units_Z 4
_cell_length_a 27.103(7)
_cell_length_b 18.045(5)
_cell_length_c 16.717(5)
_cell_measurement_reflns_used 18054
_cell_measurement_temperature 223(2)
_cell_measurement_theta_max 27.9
_cell_measurement_theta_min 3.0
_cell_volume 7881(4)
_computing_cell_refinement CrystalClear
_computing_data_collection CrystalClear
_computing_data_reduction CrystalStructure
_computing_molecular_graphics 'Bruker SHELXTL'
_computing_publication_material 'Bruker SHELXTL'
_computing_structure_refinement 'SHELXL-97 (Sheldrick, 1997)'
_computing_structure_solution 'SHELXS-97 (Sheldrick, 1990)'
_diffrn_ambient_temperature 223(2)
_diffrn_detector_area_resol_mean 14.63
_diffrn_measured_fraction_theta_full 0.997
_diffrn_measured_fraction_theta_max 0.997
_diffrn_measurement_device_type 'Rigaku Saturn'
_diffrn_measurement_method \w
_diffrn_radiation_monochromator graphite
_diffrn_radiation_source 'fine-focus sealed tube'
_diffrn_radiation_type MoK\a
_diffrn_radiation_wavelength 0.71075
_diffrn_reflns_av_R_equivalents 0.0827
_diffrn_reflns_av_unetI/netI 0.0787
_diffrn_reflns_limit_h_max 30
_diffrn_reflns_limit_h_min -32
_diffrn_reflns_limit_k_max 21
_diffrn_reflns_limit_k_min -21
_diffrn_reflns_limit_l_max 17
_diffrn_reflns_limit_l_min -20
_diffrn_reflns_number 32764
_diffrn_reflns_theta_full 25.50
_diffrn_reflns_theta_max 25.50
_diffrn_reflns_theta_min 3.05
_exptl_absorpt_coefficient_mu 2.417
_exptl_absorpt_correction_T_max 0.431
_exptl_absorpt_correction_T_min 0.308
_exptl_absorpt_correction_type multi-scan
_exptl_absorpt_process_details 'Jacobson, R. (1998) Private communication'
_exptl_crystal_colour yellow
_exptl_crystal_density_diffrn 1.404
_exptl_crystal_density_method 'not measured'
_exptl_crystal_description block
_exptl_crystal_F_000 3448
_exptl_crystal_size_max 0.60
_exptl_crystal_size_mid 0.40
_exptl_crystal_size_min 0.35
_refine_diff_density_max 0.919
_refine_diff_density_min -1.152
_refine_diff_density_rms 0.186
_refine_ls_extinction_method none
_refine_ls_goodness_of_fit_ref 1.188
_refine_ls_hydrogen_treatment mixed
_refine_ls_matrix_type full
_refine_ls_number_parameters 405
_refine_ls_number_reflns 7308
_refine_ls_number_restraints 26
_refine_ls_restrained_S_all 1.188
_refine_ls_R_factor_all 0.0923
_refine_ls_R_factor_gt 0.0718
_refine_ls_shift/su_max 0.000
_refine_ls_shift/su_mean 0.000
_refine_ls_structure_factor_coef Fsqd
_refine_ls_weighting_details 'calc w=1/[\s^2^(Fo^2^)+(0.0446P)^2^+146.0644P] where P=(Fo^2^+2Fc^2^)/3'
_refine_ls_weighting_scheme calc
_refine_ls_wR_factor_gt 0.1459
_refine_ls_wR_factor_ref 0.1702
_reflns_number_gt 6230
_reflns_number_total 7308
_reflns_threshold_expression >2sigma(I)
_cod_data_source_file c3dt32882a.txt
_cod_data_source_block complex4
_cod_original_sg_symbol_H-M 'C 2/c'
_cod_database_code 7022711

loop_
_symmetry_equiv_pos_as_xyz
'x, y, z'
'-x, y, -z+1/2'
'x+1/2, y+1/2, z'
'-x+1/2, y+1/2, -z+1/2'
'-x, -y, -z'
'x, -y, z-1/2'
'-x+1/2, -y+1/2, -z'
'x+1/2, -y+1/2, z-1/2'

loop_
_atom_site_label
_atom_site_type_symbol
_atom_site_fract_x
_atom_site_fract_y
_atom_site_fract_z
_atom_site_U_iso_or_equiv
_atom_site_adp_type
_atom_site_occupancy
_atom_site_symmetry_multiplicity
_atom_site_calc_flag
_atom_site_refinement_flags
_atom_site_disorder_assembly
_atom_site_disorder_group
Yb1 Yb 0.248391(16) 0.15520(2) 0.43099(3) 0.02725(15) Uani 1 1 d . . .
O1 O 0.2019(3) 0.1320(4) 0.2938(4) 0.0389(17) Uani 1 1 d . . .
O2 O 0.4016(18) 0.848(4) 0.464(4) 0.102(3) Uiso 0.50 1 d PD A 1
O2' O 0.3988(18) 0.844(4) 0.463(4) 0.102(3) Uiso 0.50 1 d PD B 2
O3 O 1.0198(7) 0.1303(11) 0.2491(14) 0.092(4) Uiso 0.50 1 d PD . 1
O4 O 0.0166(18) 0.417(2) 0.237(4) 0.207(13) Uiso 0.50 1 d PD . 1
O5 O 0.0312(13) 0.8106(19) 0.258(2) 0.149(8) Uiso 0.50 1 d PD . 1
N1 N 0.1825(3) 0.1526(4) 0.4932(5) 0.0302(18) Uani 1 1 d . . .
N2 N 0.1954(3) 0.2775(4) 0.4741(5) 0.0335(19) Uani 1 1 d . . .
N3 N 0.2038(3) 0.2428(4) 0.6070(5) 0.0249(17) Uani 1 1 d . . .
N4 N 0.2363(3) 0.0354(4) 0.4649(5) 0.0342(19) Uani 1 1 d . . .
N5 N 0.3045(3) 0.0585(4) 0.4153(5) 0.0274(17) Uani 1 1 d . . .
N6 N 0.3032(3) -0.0581(4) 0.4824(5) 0.0327(19) Uani 1 1 d D . .
H6 H 0.331(2) -0.059(6) 0.468(6) 0.04(3) Uiso 1 1 d D . .
C1 C 0.1903(3) 0.2211(5) 0.5267(6) 0.0224(19) Uani 1 1 d . . .
C2 C 0.2820(4) 0.0097(5) 0.4530(6) 0.029(2) Uani 1 1 d . . .
C3 C 0.1480(3) 0.1011(5) 0.5101(5) 0.0233(19) Uani 1 1 d . . .
C4 C 0.1064(3) 0.1242(5) 0.5356(6) 0.028(2) Uani 1 1 d . . .
H4 H 0.1035 0.1747 0.5477 0.034 Uiso 1 1 calc R . .
C5 C 0.0687(4) 0.0759(6) 0.5440(7) 0.042(3) Uani 1 1 d . . .
H5 H 0.0421 0.0933 0.5653 0.051 Uiso 1 1 calc R . .
C6 C 0.0693(4) 0.0039(6) 0.5221(7) 0.040(3) Uani 1 1 d . . .
H6A H 0.0427 -0.0280 0.5264 0.048 Uiso 1 1 calc R . .
C7 C 0.1102(4) -0.0230(5) 0.4928(6) 0.032(2) Uani 1 1 d . . .
C8 C 0.1098(4) -0.0978(6) 0.4658(7) 0.045(3) Uani 1 1 d . . .
H8 H 0.0836 -0.1301 0.4709 0.054 Uiso 1 1 calc R . .
C9 C 0.1478(5) -0.1227(5) 0.4323(7) 0.047(3) Uani 1 1 d . . .
H9 H 0.1452 -0.1706 0.4094 0.056 Uiso 1 1 calc R . .
C10 C 0.1890(4) -0.0802(5) 0.4311(7) 0.039(3) Uani 1 1 d . . .
H10 H 0.2147 -0.0998 0.4090 0.047 Uiso 1 1 calc R . .
C11 C 0.1937(4) -0.0085(5) 0.4621(6) 0.030(2) Uani 1 1 d . . .
C12 C 0.1523(4) 0.0233(5) 0.4896(6) 0.030(2) Uani 1 1 d . . .
C13 C 0.1580(4) 0.2873(5) 0.3921(6) 0.032(2) Uani 1 1 d . . .
H13 H 0.1697 0.2577 0.3508 0.038 Uiso 1 1 calc R . .
C14 C 0.1034(4) 0.2645(6) 0.3880(7) 0.043(3) Uani 1 1 d . . .
H14A H 0.1026 0.2122 0.4011 0.065 Uiso 1 1 calc R . .
H14B H 0.0817 0.2734 0.3325 0.065 Uiso 1 1 calc R . .
H14C H 0.0910 0.2933 0.4277 0.065 Uiso 1 1 calc R . .
C15 C 0.1600(4) 0.3674(5) 0.3703(7) 0.037(2) Uani 1 1 d . . .
H15A H 0.1450 0.3970 0.4062 0.055 Uiso 1 1 calc R . .
H15B H 0.1409 0.3750 0.3130 0.055 Uiso 1 1 calc R . .
H15C H 0.1953 0.3821 0.3775 0.055 Uiso 1 1 calc R . .
C16 C 0.2069(4) 0.1900(5) 0.6740(6) 0.028(2) Uani 1 1 d . . .
H16 H 0.2036 0.1391 0.6511 0.034 Uiso 1 1 calc R . .
C17 C 0.1633(4) 0.2044(7) 0.7146(7) 0.052(3) Uani 1 1 d . . .
H17A H 0.1684 0.2521 0.7425 0.078 Uiso 1 1 calc R . .
H17B H 0.1630 0.1657 0.7548 0.078 Uiso 1 1 calc R . .
H17C H 0.1308 0.2046 0.6724 0.078 Uiso 1 1 calc R . .
C18 C 0.2556(4) 0.1957(7) 0.7428(7) 0.047(3) Uani 1 1 d . . .
H18A H 0.2848 0.1929 0.7195 0.071 Uiso 1 1 calc R . .
H18B H 0.2573 0.1552 0.7816 0.071 Uiso 1 1 calc R . .
H18C H 0.2563 0.2425 0.7715 0.071 Uiso 1 1 calc R . .
C19 C 0.3562(4) 0.0440(5) 0.4076(7) 0.038(2) Uani 1 1 d . . .
H19 H 0.3771 0.0223 0.4602 0.045 Uiso 1 1 calc R . .
C20 C 0.3544(5) -0.0112(6) 0.3359(8) 0.052(3) Uani 1 1 d . . .
H20A H 0.3386 -0.0571 0.3464 0.078 Uiso 1 1 calc R . .
H20B H 0.3889 -0.0211 0.3323 0.078 Uiso 1 1 calc R . .
H20C H 0.3345 0.0101 0.2840 0.078 Uiso 1 1 calc R . .
C21 C 0.3797(5) 0.1162(6) 0.3923(9) 0.054(3) Uani 1 1 d . . .
H21A H 0.3615 0.1353 0.3383 0.082 Uiso 1 1 calc R . .
H21B H 0.4154 0.1083 0.3939 0.082 Uiso 1 1 calc R . .
H21C H 0.3775 0.1515 0.4349 0.082 Uiso 1 1 calc R . .
C22 C 0.2976(4) -0.0933(5) 0.5588(7) 0.041(3) Uani 1 1 d . . .
H22 H 0.2664 -0.0739 0.5717 0.050 Uiso 1 1 calc R . .
C23 C 0.3433(5) -0.0766(7) 0.6302(8) 0.064(4) Uani 1 1 d . . .
H23A H 0.3741 -0.0935 0.6168 0.096 Uiso 1 1 calc R . .
H23B H 0.3398 -0.1020 0.6795 0.096 Uiso 1 1 calc R . .
H23C H 0.3454 -0.0236 0.6402 0.096 Uiso 1 1 calc R . .
C24 C 0.2922(6) -0.1757(6) 0.5455(9) 0.070(4) Uani 1 1 d . . .
H24A H 0.2596 -0.1865 0.5062 0.106 Uiso 1 1 calc R . .
H24B H 0.2937 -0.2000 0.5979 0.106 Uiso 1 1 calc R . .
H24C H 0.3198 -0.1938 0.5239 0.106 Uiso 1 1 calc R . .
C25 C 0.2238(6) 0.1024(7) 0.2304(8) 0.064(3) Uani 1 1 d . . .
H25A H 0.2613 0.1029 0.2491 0.077 Uiso 1 1 calc R . .
H25B H 0.2127 0.1311 0.1790 0.077 Uiso 1 1 calc R . .
C26 C 0.2038(6) 0.0241(7) 0.2179(8) 0.064(3) Uani 1 1 d . . .
H26A H 0.2014 0.0072 0.1612 0.077 Uiso 1 1 calc R . .
H26B H 0.2262 -0.0098 0.2571 0.077 Uiso 1 1 calc R . .
C27 C 0.1517(5) 0.0278(8) 0.2333(9) 0.070(3) Uani 1 1 d . . .
H27A H 0.1469 -0.0133 0.2688 0.084 Uiso 1 1 calc R . .
H27B H 0.1249 0.0255 0.1809 0.084 Uiso 1 1 calc R . .
C28 C 0.1503(6) 0.1018(8) 0.2763(9) 0.070(3) Uani 1 1 d . . .
H28A H 0.1257 0.1354 0.2402 0.084 Uiso 1 1 calc R . .
H28B H 0.1402 0.0947 0.3279 0.084 Uiso 1 1 calc R . .
C29 C 0.4563(17) 0.8609(19) 0.485(3) 0.102(3) Uiso 0.50 1 d PD A 1
C29' C 0.4521(17) 0.841(2) 0.508(2) 0.102(3) Uiso 0.50 1 d PD B 2
C30 C 0.4772(15) 0.7816(19) 0.487(2) 0.102(3) Uiso 0.50 1 d PD A 1
C30' C 0.4753(14) 0.793(2) 0.452(2) 0.102(3) Uiso 0.50 1 d PD B 2
C31 C 0.4444(14) 0.750(2) 0.408(2) 0.102(3) Uiso 0.50 1 d PD A 1
C31' C 0.4302(12) 0.766(2) 0.385(2) 0.102(3) Uiso 0.50 1 d PD B 2
C32 C 0.3951(15) 0.794(2) 0.398(3) 0.102(3) Uiso 0.50 1 d PD A 1
C32' C 0.3820(15) 0.780(2) 0.411(3) 0.102(3) Uiso 0.50 1 d PD B 2
C33 C 0.9858(15) 0.090(2) 0.178(2) 0.092(4) Uiso 0.50 1 d PD . 1
C34 C 0.9836(15) 0.012(2) 0.205(3) 0.092(4) Uiso 0.50 1 d PD . 1
C35 C 1.0002(15) 0.015(2) 0.298(3) 0.092(4) Uiso 0.50 1 d PD . 1
C36 C 1.0030(16) 0.096(2) 0.318(2) 0.092(4) Uiso 0.50 1 d PD . 1
C37 C 0.023(3) 0.468(4) 0.308(4) 0.207(13) Uiso 0.50 1 d PD . 1
C38 C -0.014(3) 0.527(4) 0.266(5) 0.207(13) Uiso 0.50 1 d PD . 1
C39 C -0.006(3) 0.526(4) 0.180(4) 0.207(13) Uiso 0.50 1 d PD . 1
C40 C -0.009(3) 0.447(4) 0.156(4) 0.207(13) Uiso 0.50 1 d PD . 1
C41 C -0.0083(19) 0.791(3) 0.298(3) 0.149(8) Uiso 0.50 1 d PD . 1
C42 C -0.0471(19) 0.745(3) 0.232(3) 0.149(8) Uiso 0.50 1 d PD . 1
C43 C -0.012(2) 0.701(2) 0.196(3) 0.149(8) Uiso 0.50 1 d PD . 1
C44 C 0.038(2) 0.740(2) 0.223(3) 0.149(8) Uiso 0.50 1 d PD . 1

loop_
_atom_site_aniso_label
_atom_site_aniso_U_11
_atom_site_aniso_U_22
_atom_site_aniso_U_33
_atom_site_aniso_U_23
_atom_site_aniso_U_13
_atom_site_aniso_U_12
Yb1 0.0331(3) 0.0220(2) 0.0277(3) -0.00086(18) 0.00999(18) -0.00424(17)
O1 0.046(4) 0.038(4) 0.030(4) -0.006(3) 0.003(3) -0.007(3)
N1 0.038(5) 0.030(4) 0.019(4) -0.004(3) 0.002(3) -0.002(4)
N2 0.046(5) 0.025(4) 0.031(5) -0.001(4) 0.014(4) 0.000(4)
N3 0.032(4) 0.017(4) 0.030(5) 0.006(3) 0.016(4) -0.005(3)
N4 0.041(5) 0.020(4) 0.041(5) 0.000(4) 0.010(4) 0.005(4)
N5 0.030(4) 0.018(4) 0.037(5) 0.001(3) 0.015(4) 0.000(3)
N6 0.037(5) 0.026(4) 0.040(5) 0.011(4) 0.019(4) -0.003(4)
C1 0.007(4) 0.029(5) 0.031(5) 0.001(4) 0.005(4) -0.002(3)
C2 0.034(5) 0.029(5) 0.022(5) -0.003(4) 0.001(4) 0.000(4)
C3 0.027(5) 0.023(4) 0.026(5) 0.003(4) 0.016(4) -0.015(4)
C4 0.021(5) 0.027(5) 0.042(6) -0.006(4) 0.016(4) 0.004(4)
C5 0.052(7) 0.045(6) 0.034(6) -0.009(5) 0.016(5) -0.005(5)
C6 0.032(6) 0.047(6) 0.039(7) 0.008(5) 0.005(5) -0.008(5)
C7 0.029(5) 0.031(5) 0.031(6) 0.006(4) 0.000(4) -0.015(4)
C8 0.049(7) 0.034(6) 0.053(8) 0.000(5) 0.016(6) -0.017(5)
C9 0.063(8) 0.021(5) 0.055(8) -0.001(5) 0.013(6) -0.010(5)
C10 0.043(6) 0.023(5) 0.061(8) 0.000(5) 0.030(6) 0.002(4)
C11 0.030(5) 0.027(5) 0.035(6) 0.003(4) 0.012(4) -0.009(4)
C12 0.046(6) 0.019(4) 0.023(5) 0.001(4) 0.006(4) -0.006(4)
C13 0.043(6) 0.034(5) 0.017(5) -0.003(4) 0.005(4) 0.006(4)
C14 0.027(5) 0.051(7) 0.049(7) 0.008(5) 0.005(5) -0.008(5)
C15 0.033(6) 0.035(5) 0.035(6) 0.006(5) -0.002(5) -0.011(4)
C16 0.036(5) 0.019(4) 0.034(6) 0.001(4) 0.015(4) 0.002(4)
C17 0.050(7) 0.075(8) 0.035(7) 0.012(6) 0.021(6) -0.011(6)
C18 0.037(6) 0.063(8) 0.041(7) 0.012(6) 0.010(5) -0.008(5)
C19 0.035(6) 0.036(6) 0.050(7) -0.003(5) 0.023(5) 0.008(4)
C20 0.068(8) 0.038(6) 0.064(8) 0.005(6) 0.041(7) 0.011(6)
C21 0.051(7) 0.041(6) 0.085(10) -0.007(6) 0.042(7) -0.013(5)
C22 0.051(7) 0.027(5) 0.049(7) 0.007(5) 0.018(6) -0.004(5)
C23 0.091(10) 0.053(8) 0.044(8) 0.009(6) 0.011(7) 0.004(7)
C24 0.099(11) 0.035(7) 0.076(10) 0.017(6) 0.021(9) -0.015(7)
C25 0.095(8) 0.055(5) 0.039(5) -0.013(4) 0.012(5) -0.004(5)
C26 0.095(8) 0.055(5) 0.039(5) -0.013(4) 0.012(5) -0.004(5)
C27 0.081(7) 0.061(6) 0.056(6) -0.010(5) -0.005(5) -0.018(5)
C28 0.081(7) 0.061(6) 0.056(6) -0.010(5) -0.005(5) -0.018(5)

loop_
_atom_type_symbol
_atom_type_description
_atom_type_scat_dispersion_real
_atom_type_scat_dispersion_imag
_atom_type_scat_source
C C 0.0033 0.0016 'International Tables Vol C Tables 4.2.6.8 and 6.1.1.4'
H H 0.0000 0.0000 'International Tables Vol C Tables 4.2.6.8 and 6.1.1.4'
N N 0.0061 0.0033 'International Tables Vol C Tables 4.2.6.8 and 6.1.1.4'
O O 0.0106 0.0060 'International Tables Vol C Tables 4.2.6.8 and 6.1.1.4'
Yb Yb -0.3850 5.5486 'International Tables Vol C Tables 4.2.6.8 and 6.1.1.4'

loop_
_geom_angle_atom_site_label_1
_geom_angle_atom_site_label_2
_geom_angle_atom_site_label_3
_geom_angle
_geom_angle_site_symmetry_1
_geom_angle_site_symmetry_3
N2 Yb1 N4 116.9(3) 7_556 .
N2 Yb1 N1 98.9(3) 7_556 .
N4 Yb1 N1 71.8(3) . .
N2 Yb1 O1 151.3(3) 7_556 .
N4 Yb1 O1 89.9(3) . .
N1 Yb1 O1 99.2(3) . .
N2 Yb1 N5 98.2(3) 7_556 .
N4 Yb1 N5 57.9(3) . .
N1 Yb1 N5 129.3(3) . .
O1 Yb1 N5 87.3(3) . .
N2 Yb1 N3 57.7(3) 7_556 7_556
N4 Yb1 N3 154.7(3) . 7_556
N1 Yb1 N3 131.9(2) . 7_556
O1 Yb1 N3 93.7(3) . 7_556
N5 Yb1 N3 97.2(2) . 7_556
N2 Yb1 C1 29.7(3) 7_556 7_556
N4 Yb1 C1 145.0(3) . 7_556
N1 Yb1 C1 112.9(2) . 7_556
O1 Yb1 C1 121.7(3) . 7_556
N5 Yb1 C1 105.3(2) . 7_556
N3 Yb1 C1 29.3(3) 7_556 7_556
N2 Yb1 C2 106.4(3) 7_556 .
N4 Yb1 C2 29.9(3) . .
N1 Yb1 C2 100.9(3) . .
O1 Yb1 C2 91.9(3) . .
N5 Yb1 C2 28.5(3) . .
N3 Yb1 C2 124.9(3) 7_556 .
C1 Yb1 C2 125.3(3) 7_556 .
N2 Yb1 C1 75.2(3) 7_556 .
N4 Yb1 C1 97.0(3) . .
N1 Yb1 C1 28.7(2) . .
O1 Yb1 C1 113.5(2) . .
N5 Yb1 C1 148.4(3) . .
N3 Yb1 C1 104.4(2) 7_556 .
C1 Yb1 C1 84.4(2) 7_556 .
C2 Yb1 C1 122.9(3) . .
N2 Yb1 N2 72.1(3) 7_556 .
N4 Yb1 N2 124.1(3) . .
N1 Yb1 N2 52.5(2) . .
O1 Yb1 N2 102.2(2) . .
N5 Yb1 N2 170.0(3) . .
N3 Yb1 N2 79.5(2) 7_556 .
C1 Yb1 N2 67.4(2) 7_556 .
C2 Yb1 N2 151.2(3) . .
C1 Yb1 N2 28.3(2) . .
N2 Yb1 Yb1 40.8(2) 7_556 7_556
N4 Yb1 Yb1 129.2(2) . 7_556
N1 Yb1 Yb1 70.47(19) . 7_556
O1 Yb1 Yb1 128.56(17) . 7_556
N5 Yb1 Yb1 138.99(19) . 7_556
N3 Yb1 Yb1 65.40(17) 7_556 7_556
C1 Yb1 Yb1 42.48(17) 7_556 7_556
C2 Yb1 Yb1 139.13(19) . 7_556
C1 Yb1 Yb1 41.88(17) . 7_556
N2 Yb1 Yb1 31.22(17) . 7_556
C25 O1 C28 105.9(9) . .
C25 O1 Yb1 124.3(7) . .
C28 O1 Yb1 120.1(7) . .
C29 O2 C32 102(4) . .
C29' O2' C32' 113(5) . .
O3 O3 C36 77(2) 2_755 2_755
O3 O3 C33 70(2) 2_755 2_755
C36 O3 C33 111(3) 2_755 2_755
O3 O3 C33 67(3) 2_755 .
C36 O3 C33 10(3) 2_755 .
C33 O3 C33 104(3) 2_755 .
O3 O3 C36 58(2) 2_755 .
C36 O3 C36 107(4) 2_755 .
C33 O3 C36 12(3) 2_755 .
C33 O3 C36 99(2) . .
O4 O4 C40 97(7) 2 .
O4 O4 C37 69(4) 2 2
C40 O4 C37 35(4) . 2
O4 O4 C37 67(5) 2 .
C40 O4 C37 117(5) . .
C37 O4 C37 87(6) 2 .
O4 O4 C40 48(4) 2 2
C40 O4 C40 128(5) . 2
C37 O4 C40 94(4) 2 2
C37 O4 C40 25(4) . 2
C41 O5 C42 84(3) 2 2
C41 O5 C41 90(5) 2 .
C42 O5 C41 89(4) 2 .
C41 O5 C44 56(4) 2 .
C42 O5 C44 31(3) 2 .
C41 O5 C44 99(4) . .
C41 O5 O5 61(3) 2 2
C42 O5 O5 109(3) 2 2
C41 O5 O5 39(2) . 2
C44 O5 O5 100(3) . 2
C1 N1 C3 124.2(8) . .
C1 N1 Yb1 96.6(5) . .
C3 N1 Yb1 138.4(6) . .
C1 N2 C13 121.2(8) . .
C1 N2 Yb1 96.5(6) . 7_556
C13 N2 Yb1 139.3(6) . 7_556
C1 N2 Yb1 74.4(5) . .
C13 N2 Yb1 97.3(5) . .
Yb1 N2 Yb1 107.9(3) 7_556 .
C1 N3 C16 121.3(7) . .
C1 N3 Yb1 89.0(5) . 7_556
C16 N3 Yb1 140.4(6) . 7_556
C2 N4 C11 124.8(8) . .
C2 N4 Yb1 95.1(6) . .
C11 N4 Yb1 134.7(6) . .
C2 N5 C19 119.8(8) . .
C2 N5 Yb1 92.7(5) . .
C19 N5 Yb1 142.8(6) . .
C2 N6 C22 124.1(8) . .
C2 N6 H6 104(7) . .
C22 N6 H6 122(7) . .
N1 C1 N3 130.5(8) . .
N1 C1 N2 116.2(8) . .
N3 C1 N2 111.9(7) . .
N1 C1 Yb1 149.7(6) . 7_556
N3 C1 Yb1 61.7(4) . 7_556
N2 C1 Yb1 53.8(4) . 7_556
N1 C1 Yb1 54.7(4) . .
N3 C1 Yb1 130.4(5) . .
N2 C1 Yb1 77.3(5) . .
Yb1 C1 Yb1 95.6(2) 7_556 .
N5 C2 N6 123.8(8) . .
N5 C2 N4 112.9(8) . .
N6 C2 N4 123.2(8) . .
N5 C2 Yb1 58.9(5) . .
N6 C2 Yb1 167.1(7) . .
N4 C2 Yb1 55.0(5) . .
C4 C3 N1 120.7(8) . .
C4 C3 C12 119.3(8) . .
N1 C3 C12 119.4(8) . .
C3 C4 C5 122.1(9) . .
C3 C4 H4 118.9 . .
C5 C4 H4 118.9 . .
C6 C5 C4 121.2(10) . .
C6 C5 H5 119.4 . .
C4 C5 H5 119.4 . .
C5 C6 C7 119.5(10) . .
C5 C6 H6A 120.3 . .
C7 C6 H6A 120.3 . .
C6 C7 C8 119.8(9) . .
C6 C7 C12 121.5(9) . .
C8 C7 C12 118.7(9) . .
C9 C8 C7 119.9(9) . .
C9 C8 H8 120.0 . .
C7 C8 H8 120.0 . .
C10 C9 C8 122.0(10) . .
C10 C9 H9 119.0 . .
C8 C9 H9 119.0 . .
C9 C10 C11 121.0(9) . .
C9 C10 H10 119.5 . .
C11 C10 H10 119.5 . .
C10 C11 N4 122.5(9) . .
C10 C11 C12 119.3(8) . .
N4 C11 C12 118.2(8) . .
C7 C12 C11 118.6(8) . .
C7 C12 C3 116.0(8) . .
C11 C12 C3 125.3(8) . .
N2 C13 C15 106.3(8) . .
N2 C13 C14 115.3(8) . .
C15 C13 C14 110.4(8) . .
N2 C13 H13 108.2 . .
C15 C13 H13 108.2 . .
C14 C13 H13 108.2 . .
C13 C14 H14A 109.5 . .
C13 C14 H14B 109.5 . .
H14A C14 H14B 109.5 . .
C13 C14 H14C 109.5 . .
H14A C14 H14C 109.5 . .
H14B C14 H14C 109.5 . .
C13 C15 H15A 109.5 . .
C13 C15 H15B 109.5 . .
H15A C15 H15B 109.5 . .
C13 C15 H15C 109.5 . .
H15A C15 H15C 109.5 . .
H15B C15 H15C 109.5 . .
N3 C16 C18 113.7(8) . .
N3 C16 C17 109.7(8) . .
C18 C16 C17 105.9(9) . .
N3 C16 H16 109.2 . .
C18 C16 H16 109.2 . .
C17 C16 H16 109.2 . .
C16 C17 H17A 109.5 . .
C16 C17 H17B 109.5 . .
H17A C17 H17B 109.5 . .
C16 C17 H17C 109.5 . .
H17A C17 H17C 109.5 . .
H17B C17 H17C 109.5 . .
C16 C18 H18A 109.5 . .
C16 C18 H18B 109.5 . .
H18A C18 H18B 109.5 . .
C16 C18 H18C 109.5 . .
H18A C18 H18C 109.5 . .
H18B C18 H18C 109.5 . .
N5 C19 C21 108.6(8) . .
N5 C19 C20 110.4(9) . .
C21 C19 C20 110.7(9) . .
N5 C19 H19 109.0 . .
C21 C19 H19 109.0 . .
C20 C19 H19 109.0 . .
C19 C20 H20A 109.5 . .
C19 C20 H20B 109.5 . .
H20A C20 H20B 109.5 . .
C19 C20 H20C 109.5 . .
H20A C20 H20C 109.5 . .
H20B C20 H20C 109.5 . .
C19 C21 H21A 109.5 . .
C19 C21 H21B 109.5 . .
H21A C21 H21B 109.5 . .
C19 C21 H21C 109.5 . .
H21A C21 H21C 109.5 . .
H21B C21 H21C 109.5 . .
N6 C22 C23 110.4(9) . .
N6 C22 C24 109.1(9) . .
C23 C22 C24 110.0(10) . .
N6 C22 H22 109.1 . .
C23 C22 H22 109.1 . .
C24 C22 H22 109.1 . .
C22 C23 H23A 109.5 . .
C22 C23 H23B 109.5 . .
H23A C23 H23B 109.5 . .
C22 C23 H23C 109.5 . .
H23A C23 H23C 109.5 . .
H23B C23 H23C 109.5 . .
C22 C24 H24A 109.5 . .
C22 C24 H24B 109.5 . .
H24A C24 H24B 109.5 . .
C22 C24 H24C 109.5 . .
H24A C24 H24C 109.5 . .
H24B C24 H24C 109.5 . .
O1 C25 C26 104.2(10) . .
O1 C25 H25A 110.9 . .
C26 C25 H25A 110.9 . .
O1 C25 H25B 110.9 . .
C26 C25 H25B 110.9 . .
H25A C25 H25B 108.9 . .
C27 C26 C25 104.7(11) . .
C27 C26 H26A 110.8 . .
C25 C26 H26A 110.8 . .
C27 C26 H26B 110.8 . .
C25 C26 H26B 110.8 . .
H26A C26 H26B 108.9 . .
C26 C27 C28 105.3(11) . .
C26 C27 H27A 110.7 . .
C28 C27 H27A 110.7 . .
C26 C27 H27B 110.7 . .
C28 C27 H27B 110.7 . .
H27A C27 H27B 108.8 . .
O1 C28 C27 106.2(11) . .
O1 C28 H28A 110.5 . .
C27 C28 H28A 110.5 . .
O1 C28 H28B 110.5 . .
C27 C28 H28B 110.5 . .
H28A C28 H28B 108.7 . .
O2 C29 C30 102(4) . .
O2' C29' C30' 103(4) . .
C31 C30 C29 101(3) . .
C31' C30' C29' 105(3) . .
C30 C31 C32 102(3) . .
C32' C31' C30' 109(3) . .
O2 C32 C31 110(4) . .
O2' C32' C31' 99(4) . .
C36 C33 C35 96(10) 2_755 2_755
C36 C33 O3 89(9) 2_755 2_755
C35 C33 O3 109(4) 2_755 2_755
C36 C33 O3 47(9) 2_755 .
C35 C33 O3 101(3) 2_755 .
O3 C33 O3 43.2(17) 2_755 .
C36 C33 C34 113(10) 2_755 .
C35 C33 C34 18(2) 2_755 .
O3 C33 C34 102(3) 2_755 .
O3 C33 C34 107(3) . .
C35 C34 C33 74(10) 2_755 .
C35 C34 C35 96(10) 2_755 .
C33 C34 C35 105(4) . .
C35 C34 C34 79(10) 2_755 2_755
C33 C34 C34 104(2) . 2_755
C35 C34 C34 18(2) . 2_755
C35 C34 C36 64(9) 2_755 2_755
C33 C34 C36 10(3) . 2_755
C35 C34 C36 101(4) . 2_755
C34 C34 C36 97(2) 2_755 2_755
C34 C35 C33 88(9) 2_755 2_755
C34 C35 C36 99(10) 2_755 .
C33 C35 C36 12(3) 2_755 .
C34 C35 C34 84(10) 2_755 .
C33 C35 C34 108(4) 2_755 .
C36 C35 C34 105(5) . .
C34 C35 C35 68(10) 2_755 2_755
C33 C35 C35 102(2) 2_755 2_755
C36 C35 C35 102(2) . 2_755
C34 C35 C35 17(2) . 2_755
C33 C36 O3 123(10) 2_755 2_755
C33 C36 O3 79(10) 2_755 .
O3 C36 O3 45.2(18) 2_755 .
C33 C36 C35 72(10) 2_755 .
O3 C36 C35 107(4) 2_755 .
O3 C36 C35 104(3) . .
C33 C36 C34 57(10) 2_755 2_755
O3 C36 C34 109(4) 2_755 2_755
O3 C36 C34 94(3) . 2_755
C35 C36 C34 16(2) . 2_755
C40 C37 C39 92(8) 2 2
C40 C37 O4 72(5) 2 2
C39 C37 O4 113(7) 2 2
C40 C37 O4 108(9) 2 .
C39 C37 O4 136(7) 2 .
O4 C37 O4 44(4) 2 .
C40 C37 C38 107(10) 2 .
C39 C37 C38 38(6) 2 .
O4 C37 C38 84(5) 2 .
O4 C37 C38 98(5) . .
C40 C37 C38 145(10) 2 2
C39 C37 C38 63(4) 2 2
O4 C37 C38 95(7) 2 2
O4 C37 C38 80(5) . 2
C38 C37 C38 39(5) . 2
C40 C37 C37 114(9) 2 2
C39 C37 C37 90(5) 2 2
O4 C37 C37 47(4) 2 2
O4 C37 C37 46(3) . 2
C38 C37 C37 52(4) . 2
C38 C37 C37 48(3) 2 2
C39 C38 C38 99(10) 2 2
C39 C38 C39 137(8) 2 .
C38 C38 C39 38(6) 2 .
C39 C38 C37 52(6) 2 .
C38 C38 C37 76(7) 2 .
C39 C38 C37 102(6) . .
C39 C38 C37 132(9) 2 2
C38 C38 C37 65(5) 2 2
C39 C38 C37 45(5) . 2
C37 C38 C37 80(6) . 2
C39 C38 C40 48(6) 2 2
C38 C38 C40 101(7) 2 2
C39 C38 C40 122(6) . 2
C37 C38 C40 25(4) . 2
C37 C38 C40 88(4) 2 2
C38 C39 C37 90(8) 2 2
C38 C39 C40 104(9) 2 .
C37 C39 C40 35(5) 2 .
C38 C39 C38 43(8) 2 .
C37 C39 C38 73(6) 2 .
C40 C39 C38 105(6) . .
C37 C40 O4 73(6) 2 .
C37 C40 C39 52(7) 2 .
O4 C40 C39 97(5) . .
C37 C40 O4 47(6) 2 2
O4 C40 O4 35(3) . 2
C39 C40 O4 92(5) . 2
C37 C40 C38 48(7) 2 2
O4 C40 C38 70(3) . 2
C39 C40 C38 28(4) . 2
O4 C40 C38 71(3) 2 2
O5 C41 C44 79(4) 2 2
O5 C41 O5 80(5) 2 .
C44 C41 O5 124(5) 2 .
O5 C41 C42 54(3) 2 .
C44 C41 C42 27(3) 2 .
O5 C41 C42 104(4) . .
O5 C41 C41 55(4) 2 2
C44 C41 C41 92(4) 2 2
O5 C41 C41 36(2) . 2
C42 C41 C41 69(4) . 2
O5 C41 C43 119(5) 2 2
C44 C41 C43 59(3) 2 2
O5 C41 C43 89(4) . 2
C42 C41 C43 72(3) . 2
C41 C41 C43 84(2) 2 2
O5 C41 C42 104(5) 2 2
C44 C41 C42 96(4) 2 2
O5 C41 C42 41(2) . 2
C42 C41 C42 91(4) . 2
C41 C41 C42 49.5(19) 2 2
C43 C41 C42 48(2) 2 2
C44 C42 O5 88(5) 2 2
C44 C42 C43 106(7) 2 .
O5 C42 C43 109(4) 2 .
C44 C42 C41 50(5) 2 .
O5 C42 C41 42(2) 2 .
C43 C42 C41 101(4) . .
C44 C42 C41 105(7) 2 2
O5 C42 C41 50(3) 2 2
C43 C42 C41 59(3) . 2
C41 C42 C41 62(4) . 2
C44 C42 C43 46(5) 2 2
O5 C42 C43 96(4) 2 2
C43 C42 C43 60(4) . 2
C41 C42 C43 58(3) . 2
C41 C42 C43 76(4) 2 2
C42 C43 C44 105(3) . .
C42 C43 C41 73(3) . 2
C44 C43 C41 44(3) . 2
C42 C43 C43 72(4) . 2
C44 C43 C43 68(4) . 2
C41 C43 C43 85(3) 2 2
C42 C43 C44 23(3) . 2
C44 C43 C44 95(4) . 2
C41 C43 C44 77(3) 2 2
C43 C43 C44 50(2) 2 2
C42 C43 C42 93(4) . 2
C44 C43 C42 20(3) . 2
C41 C43 C42 50.2(17) 2 2
C43 C43 C42 47.5(18) 2 2
C44 C43 C42 78(3) 2 2
C42 C44 C41 103(6) 2 2
C42 C44 O5 61(5) 2 .
C41 C44 O5 46(3) 2 .
C42 C44 C43 114(7) 2 .
C41 C44 C43 77(4) 2 .
O5 C44 C43 110(4) . .
C42 C44 C43 52(5) 2 2
C41 C44 C43 99(5) 2 2
O5 C44 C43 86(3) . 2
C43 C44 C43 63(4) . 2

loop_
_geom_bond_atom_site_label_1
_geom_bond_atom_site_label_2
_geom_bond_distance
_geom_bond_site_symmetry_2
Yb1 N2 2.241(8) 7_556
Yb1 N4 2.281(8) .
Yb1 N1 2.293(8) .
Yb1 O1 2.341(7) .
Yb1 N5 2.375(7) .
Yb1 N3 2.431(6) 7_556
Yb1 C1 2.760(8) 7_556
Yb1 C2 2.772(9) .
Yb1 C1 2.792(8) .
Yb1 N2 2.829(8) .
Yb1 Yb1 4.1145(11) 7_556
O1 C25 1.448(14) .
O1 C28 1.457(15) .
O2 C29 1.448(19) .
O2 C32 1.451(19) .
O2' C29' 1.44(2) .
O2' C32' 1.444(19) .
O3 O3 1.08(4) 2_755
O3 C36 1.29(4) 2_755
O3 C33 1.46(5) 2_755
O3 C33 1.483(19) .
O3 C36 1.487(19) .
O4 O4 1.10(8) 2
O4 C40 1.44(2) .
O4 C37 1.45(8) 2
O4 C37 1.47(2) .
O4 C40 1.92(10) 2
O5 C41 1.04(5) 2
O5 C42 1.25(6) 2
O5 C41 1.455(19) .
O5 C44 1.430(19) .
O5 O5 1.64(7) 2
N1 C1 1.351(11) .
N1 C3 1.400(11) .
N2 C1 1.376(11) .
N2 C13 1.483(12) .
N2 Yb1 2.241(8) 7_556
N3 C1 1.351(11) .
N3 C16 1.456(11) .
N3 Yb1 2.431(6) 7_556
N4 C2 1.385(12) .
N4 C11 1.391(12) .
N5 C2 1.322(11) .
N5 C19 1.465(11) .
N6 C2 1.384(12) .
N6 C22 1.472(13) .
N6 H6 0.858(10) .
C1 Yb1 2.760(8) 7_556
C3 C4 1.372(11) .
C3 C12 1.459(12) .
C4 C5 1.379(13) .
C4 H4 0.9400 .
C5 C6 1.351(14) .
C5 H5 0.9400 .
C6 C7 1.411(14) .
C6 H6A 0.9400 .
C7 C8 1.422(14) .
C7 C12 1.428(12) .
C8 C9 1.371(15) .
C8 H8 0.9400 .
C9 C10 1.360(14) .
C9 H9 0.9400 .
C10 C11 1.388(13) .
C10 H10 0.9400 .
C11 C12 1.439(13) .
C13 C15 1.494(13) .
C13 C14 1.521(13) .
C13 H13 0.9900 .
C14 H14A 0.9700 .
C14 H14B 0.9700 .
C14 H14C 0.9700 .
C15 H15A 0.9700 .
C15 H15B 0.9700 .
C15 H15C 0.9700 .
C16 C18 1.507(14) .
C16 C17 1.534(13) .
C16 H16 0.9900 .
C17 H17A 0.9700 .
C17 H17B 0.9700 .
C17 H17C 0.9700 .
C18 H18A 0.9700 .
C18 H18B 0.9700 .
C18 H18C 0.9700 .
C19 C21 1.502(14) .
C19 C20 1.549(15) .
C19 H19 0.9900 .
C20 H20A 0.9700 .
C20 H20B 0.9700 .
C20 H20C 0.9700 .
C21 H21A 0.9700 .
C21 H21B 0.9700 .
C21 H21C 0.9700 .
C22 C23 1.503(16) .
C22 C24 1.505(15) .
C22 H22 0.9900 .
C23 H23A 0.9700 .
C23 H23B 0.9700 .
C23 H23C 0.9700 .
C24 H24A 0.9700 .
C24 H24B 0.9700 .
C24 H24C 0.9700 .
C25 C26 1.508(17) .
C25 H25A 0.9800 .
C25 H25B 0.9800 .
C26 C27 1.502(18) .
C26 H26A 0.9800 .
C26 H26B 0.9800 .
C27 C28 1.522(18) .
C27 H27A 0.9800 .
C27 H27B 0.9800 .
C28 H28A 0.9800 .
C28 H28B 0.9800 .
C29 C30 1.536(19) .
C29' C30' 1.520(19) .
C30 C31 1.491(19) .
C30' C31' 1.506(19) .
C31 C32 1.517(19) .
C31' C32' 1.503(19) .
C33 C36 0.31(7) 2_755
C33 C35 1.43(8) 2_755
C33 O3 1.46(5) 2_755
C33 C34 1.487(19) .
C34 C35 0.47(6) 2_755
C34 C35 1.501(18) .
C34 C34 1.52(10) 2_755
C34 C36 1.63(8) 2_755
C35 C34 0.47(6) 2_755
C35 C33 1.43(8) 2_755
C35 C36 1.494(19) .
C35 C35 1.62(9) 2_755
C36 C33 0.31(7) 2_755
C36 O3 1.29(4) 2_755
C36 C34 1.63(8) 2_755
C37 C40 0.86(10) 2
C37 C39 1.18(10) 2
C37 O4 1.45(8) 2
C37 C38 1.50(2) .
C37 C38 1.60(10) 2
C37 C37 2.00(14) 2
C38 C39 0.92(12) 2
C38 C38 1.03(14) 2
C38 C39 1.49(2) .
C38 C37 1.60(10) 2
C38 C40 1.94(11) 2
C39 C38 0.92(12) 2
C39 C37 1.18(10) 2
C39 C40 1.49(2) .
C40 C37 0.86(10) 2
C40 O4 1.92(10) 2
C40 C38 1.94(11) 2
C41 O5 1.04(5) 2
C41 C44 1.21(7) 2
C41 C42 1.54(2) .
C41 C41 1.79(9) 2
C41 C43 1.70(7) 2
C41 C42 1.89(8) 2
C42 C44 0.73(7) 2
C42 O5 1.25(6) 2
C42 C43 1.48(2) .
C42 C41 1.89(8) 2
C42 C43 1.91(7) 2
C43 C44 1.49(2) .
C43 C41 1.70(7) 2
C43 C43 1.74(9) 2
C43 C44 1.81(8) 2
C43 C42 1.91(7) 2
C44 C42 0.73(7) 2
C44 C41 1.21(7) 2
C44 C43 1.81(8) 2

loop_
_geom_torsion_atom_site_label_1
_geom_torsion_atom_site_label_2
_geom_torsion_atom_site_label_3
_geom_torsion_atom_site_label_4
_geom_torsion
_geom_torsion_site_symmetry_1
_geom_torsion_site_symmetry_4
N2 Yb1 O1 C25 73.8(10) 7_556 .
N4 Yb1 O1 C25 -86.3(8) . .
N1 Yb1 O1 C25 -157.8(8) . .
N5 Yb1 O1 C25 -28.4(8) . .
N3 Yb1 O1 C25 68.7(8) 7_556 .
C1 Yb1 O1 C25 77.9(8) 7_556 .
C2 Yb1 O1 C25 -56.5(8) . .
C1 Yb1 O1 C25 176.1(8) . .
N2 Yb1 O1 C25 148.7(8) . .
Yb1 Yb1 O1 C25 129.9(7) 7_556 .
N2 Yb1 O1 C28 -145.0(8) 7_556 .
N4 Yb1 O1 C28 54.9(8) . .
N1 Yb1 O1 C28 -16.6(8) . .
N5 Yb1 O1 C28 112.8(8) . .
N3 Yb1 O1 C28 -150.1(8) 7_556 .
C1 Yb1 O1 C28 -140.9(8) 7_556 .
C2 Yb1 O1 C28 84.7(8) . .
C1 Yb1 O1 C28 -42.7(8) . .
N2 Yb1 O1 C28 -70.1(8) . .
Yb1 Yb1 O1 C28 -88.9(8) 7_556 .
N2 Yb1 N1 C1 34.4(6) 7_556 .
N4 Yb1 N1 C1 150.0(6) . .
O1 Yb1 N1 C1 -123.1(5) . .
N5 Yb1 N1 C1 142.8(5) . .
N3 Yb1 N1 C1 -19.6(7) 7_556 .
C1 Yb1 N1 C1 7.1(7) 7_556 .
C2 Yb1 N1 C1 143.2(5) . .
N2 Yb1 N1 C1 -24.7(5) . .
Yb1 Yb1 N1 C1 4.7(5) 7_556 .
N2 Yb1 N1 C3 -135.2(9) 7_556 .
N4 Yb1 N1 C3 -19.7(9) . .
O1 Yb1 N1 C3 67.2(9) . .
N5 Yb1 N1 C3 -26.9(10) . .
N3 Yb1 N1 C3 170.7(8) 7_556 .
C1 Yb1 N1 C3 -162.6(9) 7_556 .
C2 Yb1 N1 C3 -26.5(9) . .
C1 Yb1 N1 C3 -169.7(12) . .
N2 Yb1 N1 C3 165.6(10) . .
Yb1 Yb1 N1 C3 -165.0(9) 7_556 .
N2 Yb1 N2 C1 -91.9(6) 7_556 .
N4 Yb1 N2 C1 18.9(6) . .
N1 Yb1 N2 C1 25.0(5) . .
O1 Yb1 N2 C1 117.3(5) . .
N5 Yb1 N2 C1 -79.4(15) . .
N3 Yb1 N2 C1 -151.1(5) 7_556 .
C1 Yb1 N2 C1 -123.2(5) 7_556 .
C2 Yb1 N2 C1 -0.4(8) . .
Yb1 Yb1 N2 C1 -91.9(6) 7_556 .
N2 Yb1 N2 C13 147.6(7) 7_556 .
N4 Yb1 N2 C13 -101.5(6) . .
N1 Yb1 N2 C13 -95.5(6) . .
O1 Yb1 N2 C13 -3.2(6) . .
N5 Yb1 N2 C13 160.1(12) . .
N3 Yb1 N2 C13 88.4(5) 7_556 .
C1 Yb1 N2 C13 116.3(6) 7_556 .
C2 Yb1 N2 C13 -120.9(6) . .
C1 Yb1 N2 C13 -120.5(8) . .
Yb1 Yb1 N2 C13 147.6(7) 7_556 .
N2 Yb1 N2 Yb1 0.0 7_556 7_556
N4 Yb1 N2 Yb1 110.9(4) . 7_556
N1 Yb1 N2 Yb1 117.0(4) . 7_556
O1 Yb1 N2 Yb1 -150.8(3) . 7_556
N5 Yb1 N2 Yb1 12.5(15) . 7_556
N3 Yb1 N2 Yb1 -59.2(3) 7_556 7_556
C1 Yb1 N2 Yb1 -31.3(3) 7_556 7_556
C2 Yb1 N2 Yb1 91.5(6) . 7_556
C1 Yb1 N2 Yb1 91.9(6) . 7_556
N2 Yb1 N4 C2 -75.5(6) 7_556 .
N1 Yb1 N4 C2 -166.4(6) . .
O1 Yb1 N4 C2 93.9(6) . .
N5 Yb1 N4 C2 7.0(5) . .
N3 Yb1 N4 C2 -4.7(10) 7_556 .
C1 Yb1 N4 C2 -62.3(7) 7_556 .
C1 Yb1 N4 C2 -152.4(5) . .
N2 Yb1 N4 C2 -161.3(5) . .
Yb1 Yb1 N4 C2 -122.7(5) 7_556 .
N2 Yb1 N4 C11 131.0(9) 7_556 .
N1 Yb1 N4 C11 40.1(9) . .
O1 Yb1 N4 C11 -59.5(9) . .
N5 Yb1 N4 C11 -146.5(10) . .
N3 Yb1 N4 C11 -158.2(8) 7_556 .
C1 Yb1 N4 C11 144.2(8) 7_556 .
C2 Yb1 N4 C11 -153.5(12) . .
C1 Yb1 N4 C11 54.1(9) . .
N2 Yb1 N4 C11 45.2(10) . .
Yb1 Yb1 N4 C11 83.9(9) 7_556 .
N2 Yb1 N5 C2 109.4(6) 7_556 .
N4 Yb1 N5 C2 -7.3(5) . .
N1 Yb1 N5 C2 0.8(7) . .
O1 Yb1 N5 C2 -98.9(6) . .
N3 Yb1 N5 C2 167.7(5) 7_556 .
C1 Yb1 N5 C2 138.9(5) 7_556 .
C1 Yb1 N5 C2 34.5(8) . .
N2 Yb1 N5 C2 97.4(14) . .
Yb1 Yb1 N5 C2 107.3(5) 7_556 .
N2 Yb1 N5 C19 -42.6(11) 7_556 .
N4 Yb1 N5 C19 -159.3(12) . .
N1 Yb1 N5 C19 -151.2(10) . .
O1 Yb1 N5 C19 109.1(11) . .
N3 Yb1 N5 C19 15.7(11) 7_556 .
C1 Yb1 N5 C19 -13.1(11) 7_556 .
C2 Yb1 N5 C19 -152.0(14) . .
C1 Yb1 N5 C19 -117.5(10) . .
N2 Yb1 N5 C19 -55(2) . .
Yb1 Yb1 N5 C19 -44.8(12) 7_556 .
C3 N1 C1 N3 55.7(13) . .
Yb1 N1 C1 N3 -116.1(8) . .
C3 N1 C1 N2 -138.8(9) . .
Yb1 N1 C1 N2 49.5(7) . .
C3 N1 C1 Yb1 158.7(9) . 7_556
Yb1 N1 C1 Yb1 -13.1(13) . 7_556
C3 N1 C1 Yb1 171.7(10) . .
C16 N3 C1 N1 -7.0(13) . .
Yb1 N3 C1 N1 146.1(8) 7_556 .
C16 N3 C1 N2 -173.0(7) . .
Yb1 N3 C1 N2 -20.0(7) 7_556 .
C16 N3 C1 Yb1 -153.0(8) . 7_556
C16 N3 C1 Yb1 -81.2(9) . .
Yb1 N3 C1 Yb1 71.9(6) 7_556 .
C13 N2 C1 N1 49.7(11) . .
Yb1 N2 C1 N1 -146.3(6) 7_556 .
Yb1 N2 C1 N1 -39.5(6) . .
C13 N2 C1 N3 -142.2(8) . .
Yb1 N2 C1 N3 21.9(7) 7_556 .
Yb1 N2 C1 N3 128.7(6) . .
C13 N2 C1 Yb1 -164.1(9) . 7_556
Yb1 N2 C1 Yb1 106.8(3) . 7_556
C13 N2 C1 Yb1 89.1(7) . .
Yb1 N2 C1 Yb1 -106.8(3) 7_556 .
N2 Yb1 C1 N1 -144.7(6) 7_556 .
N4 Yb1 C1 N1 -28.6(6) . .
O1 Yb1 C1 N1 64.4(6) . .
N5 Yb1 C1 N1 -63.3(7) . .
N3 Yb1 C1 N1 165.0(5) 7_556 .
C1 Yb1 C1 N1 -173.4(7) 7_556 .
C2 Yb1 C1 N1 -44.5(6) . .
N2 Yb1 C1 N1 135.7(8) . .
Yb1 Yb1 C1 N1 -173.4(7) 7_556 .
N2 Yb1 C1 N3 -28.5(7) 7_556 .
N4 Yb1 C1 N3 87.6(7) . .
N1 Yb1 C1 N3 116.2(10) . .
O1 Yb1 C1 N3 -179.4(7) . .
N5 Yb1 C1 N3 52.9(9) . .
N3 Yb1 C1 N3 -78.8(8) 7_556 .
C1 Yb1 C1 N3 -57.2(6) 7_556 .
C2 Yb1 C1 N3 71.7(8) . .
N2 Yb1 C1 N3 -108.1(9) . .
Yb1 Yb1 C1 N3 -57.2(6) 7_556 .
N2 Yb1 C1 N2 79.6(6) 7_556 .
N4 Yb1 C1 N2 -164.3(5) . .
N1 Yb1 C1 N2 -135.7(8) . .
O1 Yb1 C1 N2 -71.3(5) . .
N5 Yb1 C1 N2 161.0(5) . .
N3 Yb1 C1 N2 29.3(5) 7_556 .
C1 Yb1 C1 N2 50.9(4) 7_556 .
C2 Yb1 C1 N2 179.8(5) . .
Yb1 Yb1 C1 N2 50.9(4) 7_556 .
N2 Yb1 C1 Yb1 28.7(3) 7_556 7_556
N4 Yb1 C1 Yb1 144.8(3) . 7_556
N1 Yb1 C1 Yb1 173.4(7) . 7_556
O1 Yb1 C1 Yb1 -122.2(2) . 7_556
N5 Yb1 C1 Yb1 110.1(4) . 7_556
N3 Yb1 C1 Yb1 -21.6(3) 7_556 7_556
C1 Yb1 C1 Yb1 0.0 7_556 7_556
C2 Yb1 C1 Yb1 128.9(3) . 7_556
N2 Yb1 C1 Yb1 -50.9(4) . 7_556
C19 N5 C2 N6 -4.0(14) . .
Yb1 N5 C2 N6 -165.0(8) . .
C19 N5 C2 N4 172.1(8) . .
Yb1 N5 C2 N4 11.1(8) . .
C19 N5 C2 Yb1 161.0(9) . .
C22 N6 C2 N5 144.2(10) . .
C22 N6 C2 N4 -31.6(14) . .
C22 N6 C2 Yb1 46(3) . .
C11 N4 C2 N5 145.7(9) . .
Yb1 N4 C2 N5 -11.6(8) . .
C11 N4 C2 N6 -38.2(14) . .
Yb1 N4 C2 N6 164.5(8) . .
C11 N4 C2 Yb1 157.3(11) . .
N2 Yb1 C2 N5 -76.6(6) 7_556 .
N4 Yb1 C2 N5 167.5(9) . .
N1 Yb1 C2 N5 -179.4(5) . .
O1 Yb1 C2 N5 80.9(6) . .
N3 Yb1 C2 N5 -14.9(7) 7_556 .
C1 Yb1 C2 N5 -51.0(6) 7_556 .
C1 Yb1 C2 N5 -159.3(5) . .
N2 Yb1 C2 N5 -159.1(6) . .
Yb1 Yb1 C2 N5 -106.7(5) 7_556 .
N2 Yb1 C2 N6 29(3) 7_556 .
N4 Yb1 C2 N6 -87(3) . .
N1 Yb1 C2 N6 -73(3) . .
O1 Yb1 C2 N6 -173(3) . .
N5 Yb1 C2 N6 106(3) . .
N3 Yb1 C2 N6 91(3) 7_556 .
C1 Yb1 C2 N6 55(3) 7_556 .
C1 Yb1 C2 N6 -53(3) . .
N2 Yb1 C2 N6 -53(3) . .
Yb1 Yb1 C2 N6 -1(3) 7_556 .
N2 Yb1 C2 N4 115.9(6) 7_556 .
N1 Yb1 C2 N4 13.1(6) . .
O1 Yb1 C2 N4 -86.6(6) . .
N5 Yb1 C2 N4 -167.5(9) . .
N3 Yb1 C2 N4 177.6(5) 7_556 .
C1 Yb1 C2 N4 141.5(5) 7_556 .
C1 Yb1 C2 N4 33.2(6) . .
N2 Yb1 C2 N4 33.4(8) . .
Yb1 Yb1 C2 N4 85.8(6) 7_556 .
C1 N1 C3 C4 25.3(14) . .
Yb1 N1 C3 C4 -167.1(7) . .
C1 N1 C3 C12 -163.2(9) . .
Yb1 N1 C3 C12 4.4(14) . .
N1 C3 C4 C5 172.7(9) . .
C12 C3 C4 C5 1.2(15) . .
C3 C4 C5 C6 -4.4(17) . .
C4 C5 C6 C7 2.2(17) . .
C5 C6 C7 C8 -176.9(10) . .
C5 C6 C7 C12 3.2(15) . .
C6 C7 C8 C9 175.8(10) . .
C12 C7 C8 C9 -4.3(16) . .
C7 C8 C9 C10 6.5(18) . .
C8 C9 C10 C11 -1.8(18) . .
C9 C10 C11 N4 177.3(10) . .
C9 C10 C11 C12 -5.0(16) . .
C2 N4 C11 C10 -12.8(15) . .
Yb1 N4 C11 C10 134.4(9) . .
C2 N4 C11 C12 169.4(9) . .
Yb1 N4 C11 C12 -43.4(13) . .
C6 C7 C12 C11 177.7(9) . .
C8 C7 C12 C11 -2.2(14) . .
C6 C7 C12 C3 -6.1(14) . .
C8 C7 C12 C3 174.0(9) . .
C10 C11 C12 C7 6.8(14) . .
N4 C11 C12 C7 -175.4(9) . .
C10 C11 C12 C3 -169.0(10) . .
N4 C11 C12 C3 8.8(14) . .
C4 C3 C12 C7 3.9(13) . .
N1 C3 C12 C7 -167.7(8) . .
C4 C3 C12 C11 179.9(9) . .
N1 C3 C12 C11 8.2(14) . .
C1 N2 C13 C15 154.6(8) . .
Yb1 N2 C13 C15 -0.6(13) 7_556 .
Yb1 N2 C13 C15 -129.3(7) . .
C1 N2 C13 C14 31.9(12) . .
Yb1 N2 C13 C14 -123.4(9) 7_556 .
Yb1 N2 C13 C14 108.0(8) . .
C1 N3 C16 C18 131.5(9) . .
Yb1 N3 C16 C18 -3.1(13) 7_556 .
C1 N3 C16 C17 -110.2(9) . .
Yb1 N3 C16 C17 115.2(9) 7_556 .
C2 N5 C19 C21 -159.5(9) . .
Yb1 N5 C19 C21 -12.1(16) . .
C2 N5 C19 C20 79.0(11) . .
Yb1 N5 C19 C20 -133.6(9) . .
C2 N6 C22 C23 -96.4(12) . .
C2 N6 C22 C24 142.6(11) . .
C28 O1 C25 C26 -37.8(13) . .
Yb1 O1 C25 C26 107.9(10) . .
O1 C25 C26 C27 32.4(14) . .
C25 C26 C27 C28 -15.0(14) . .
C25 O1 C28 C27 28.3(13) . .
Yb1 O1 C28 C27 -119.2(9) . .
C26 C27 C28 O1 -7.5(14) . .
C32 O2 C29 C30 -44(5) . .
C32' O2' C29' C30' 27(6) . .
O2 C29 C30 C31 48(4) . .
O2' C29' C30' C31' -7(5) . .
C29 C30 C31 C32 -30(4) . .
C29' C30' C31' C32' -14(4) . .
C29 O2 C32 C31 26(6) . .
C30 C31 C32 O2 4(5) . .
C29' O2' C32' C31' -34(6) . .
C30' C31' C32' O2' 28(5) . .
O3 O3 C33 C36 166(20) 2_755 2_755
C33 O3 C33 C36 -134(19) 2_755 2_755
C36 O3 C33 C36 -145(20) . 2_755
O3 O3 C33 C35 -107(3) 2_755 2_755
C36 O3 C33 C35 88(19) 2_755 2_755
C33 O3 C33 C35 -46(2) 2_755 2_755
C36 O3 C33 C35 -57(4) . 2_755
C36 O3 C33 O3 -166(20) 2_755 2_755
C33 O3 C33 O3 61(3) 2_755 2_755
C36 O3 C33 O3 49(2) . 2_755
O3 O3 C33 C34 -89(3) 2_755 .
C36 O3 C33 C34 106(20) 2_755 .
C33 O3 C33 C34 -28(3) 2_755 .
C36 O3 C33 C34 -40(4) . .
C36 C33 C34 C35 -22(17) 2_755 2_755
O3 C33 C34 C35 -116(12) 2_755 2_755
O3 C33 C34 C35 -72(12) . 2_755
C36 C33 C34 C35 70(12) 2_755 .
C35 C33 C34 C35 92(12) 2_755 .
O3 C33 C34 C35 -24(3) 2_755 .
O3 C33 C34 C35 20(4) . .
C36 C33 C34 C34 52(12) 2_755 2_755
C35 C33 C34 C34 74(11) 2_755 2_755
O3 C33 C34 C34 -43(4) 2_755 2_755
O3 C33 C34 C34 2(4) . 2_755
C35 C33 C34 C36 22(17) 2_755 2_755
O3 C33 C34 C36 -94(11) 2_755 2_755
O3 C33 C34 C36 -50(10) . 2_755
C35 C34 C35 C34 -15(19) 2_755 2_755
C33 C34 C35 C34 -89(10) . 2_755
C36 C34 C35 C34 -80(11) 2_755 2_755
C35 C34 C35 C33 71(11) 2_755 2_755
C33 C34 C35 C33 -4(5) . 2_755
C34 C34 C35 C33 86(9) 2_755 2_755
C36 C34 C35 C33 6(4) 2_755 2_755
C35 C34 C35 C36 83(10) 2_755 .
C33 C34 C35 C36 8(3) . .
C34 C34 C35 C36 98(10) 2_755 .
C36 C34 C35 C36 18(4) 2_755 .
C33 C34 C35 C35 -75(10) . 2_755
C34 C34 C35 C35 15(19) 2_755 2_755
C36 C34 C35 C35 -65(9) 2_755 2_755
O3 O3 C36 C33 168(17) 2_755 2_755
C36 O3 C36 C33 107(14) 2_755 2_755
C33 O3 C36 C33 113(17) . 2_755
C36 O3 C36 O3 -62(4) 2_755 2_755
C33 O3 C36 O3 -168(17) 2_755 2_755
C33 O3 C36 O3 -56(3) . 2_755
O3 O3 C36 C35 100(3) 2_755 .
C36 O3 C36 C35 39(3) 2_755 .
C33 O3 C36 C35 -68(15) 2_755 .
C33 O3 C36 C35 45(4) . .
O3 O3 C36 C34 113(3) 2_755 2_755
C36 O3 C36 C34 51(2) 2_755 2_755
C33 O3 C36 C34 -55(14) 2_755 2_755
C33 O3 C36 C34 58(4) . 2_755
C34 C35 C36 C33 -21(16) 2_755 2_755
C34 C35 C36 C33 -106(11) . 2_755
C35 C35 C36 C33 -90(11) 2_755 2_755
C34 C35 C36 O3 99(13) 2_755 2_755
C33 C35 C36 O3 120(12) 2_755 2_755
C34 C35 C36 O3 13(4) . 2_755
C35 C35 C36 O3 30(4) 2_755 2_755
C34 C35 C36 O3 52(13) 2_755 .
C33 C35 C36 O3 73(11) 2_755 .
C34 C35 C36 O3 -34(3) . .
C35 C35 C36 O3 -17(4) 2_755 .
C33 C35 C36 C34 21(16) 2_755 2_755
C34 C35 C36 C34 -86(13) . 2_755
C35 C35 C36 C34 -69(11) 2_755 2_755
O4 O4 C37 C40 38(9) 2 2
C40 O4 C37 C40 124(7) . 2
C37 O4 C37 C40 106(11) 2 2
O4 O4 C37 C39 -76(11) 2 2
C40 O4 C37 C39 11(13) . 2
C37 O4 C37 C39 -7(10) 2 2
C40 O4 C37 C39 -113(15) 2 2
C40 O4 C37 O4 87(7) . 2
C37 O4 C37 O4 69(4) 2 2
C40 O4 C37 O4 -38(9) 2 2
O4 O4 C37 C38 -73(5) 2 .
C40 O4 C37 C38 13(7) . .
C37 O4 C37 C38 -4(4) 2 .
C40 O4 C37 C38 -111(11) 2 .
O4 O4 C37 C38 -107(6) 2 2
C40 O4 C37 C38 -21(7) . 2
C37 O4 C37 C38 -39(3) 2 2
C40 O4 C37 C38 -145(12) 2 2
O4 O4 C37 C37 -69(4) 2 2
C40 O4 C37 C37 18(6) . 2
C40 O4 C37 C37 -106(11) 2 2
C40 C37 C38 C39 71(10) 2 2
O4 C37 C38 C39 141(11) 2 2
O4 C37 C38 C39 -177(11) . 2
C38 C37 C38 C39 -114(10) 2 2
C37 C37 C38 C39 179(12) 2 2
C40 C37 C38 C38 -174(10) 2 2
C39 C37 C38 C38 114(10) 2 2
O4 C37 C38 C38 -105(7) 2 2
O4 C37 C38 C38 -63(7) . 2
C37 C37 C38 C38 -67(6) 2 2
C40 C37 C38 C39 -147(9) 2 .
C39 C37 C38 C39 142(11) 2 .
O4 C37 C38 C39 -77(6) 2 .
O4 C37 C38 C39 -35(7) . .
C38 C37 C38 C39 28(6) 2 .
C37 C37 C38 C39 -39(5) 2 .
C40 C37 C38 C37 -108(8) 2 2
C39 C37 C38 C37 -179(12) 2 2
O4 C37 C38 C37 -38(3) 2 2
O4 C37 C38 C37 4(4) . 2
C38 C37 C38 C37 67(6) 2 2
C39 C37 C38 C40 -71(10) 2 2
O4 C37 C38 C40 70(6) 2 2
O4 C37 C38 C40 112(9) . 2
C38 C37 C38 C40 174(10) 2 2
C37 C37 C38 C40 108(8) 2 2
C39 C38 C39 C38 -3(22) 2 2
C37 C38 C39 C38 -48(9) . 2
C37 C38 C39 C38 -110(8) 2 2
C40 C38 C39 C38 -64(10) 2 2
C39 C38 C39 C37 108(16) 2 2
C38 C38 C39 C37 110(8) 2 2
C37 C38 C39 C37 63(8) . 2
C40 C38 C39 C37 46(7) 2 2
C39 C38 C39 C40 93(16) 2 .
C38 C38 C39 C40 95(8) 2 .
C37 C38 C39 C40 48(7) . .
C37 C38 C39 C40 -15(6) 2 .
C40 C38 C39 C40 32(10) 2 .
O4 O4 C40 C37 35(9) 2 2
C37 O4 C40 C37 -33(11) . 2
C40 O4 C40 C37 -6(11) 2 2
O4 O4 C40 C39 82(6) 2 .
C37 O4 C40 C39 47(7) 2 .
C37 O4 C40 C39 14(8) . .
C40 O4 C40 C39 41(7) 2 .
C37 O4 C40 O4 -35(9) 2 2
C37 O4 C40 O4 -68(5) . 2
C40 O4 C40 O4 -41(3) 2 2
O4 O4 C40 C38 86(3) 2 2
C37 O4 C40 C38 51(7) 2 2
C37 O4 C40 C38 18(6) . 2
C40 O4 C40 C38 45(5) 2 2
C38 C39 C40 C37 69(12) 2 2
C38 C39 C40 C37 25(10) . 2
C38 C39 C40 O4 8(11) 2 .
C37 C39 C40 O4 -62(7) 2 .
C38 C39 C40 O4 -37(8) . .
C38 C39 C40 O4 42(10) 2 2
C37 C39 C40 O4 -28(7) 2 2
C38 C39 C40 O4 -3(6) . 2
C37 C39 C40 C38 -69(12) 2 2
C38 C39 C40 C38 -44(9) . 2
C41 O5 C41 O5 -39(7) 2 2
C42 O5 C41 O5 -123(6) 2 2
C44 O5 C41 O5 -95(6) . 2
C41 O5 C41 C44 30(9) 2 2
C42 O5 C41 C44 -54(8) 2 2
C44 O5 C41 C44 -26(9) . 2
O5 O5 C41 C44 69(5) 2 2
C41 O5 C41 C42 9(6) 2 .
C42 O5 C41 C42 -75(6) 2 .
C44 O5 C41 C42 -46(6) . .
O5 O5 C41 C42 49(3) 2 .
C42 O5 C41 C41 -84(3) 2 2
C44 O5 C41 C41 -55(4) . 2
O5 O5 C41 C41 39(7) 2 2
C41 O5 C41 C43 80(4) 2 2
C42 O5 C41 C43 -4(4) 2 2
C44 O5 C41 C43 25(5) . 2
O5 O5 C41 C43 120(4) 2 2
C41 O5 C41 C42 84(3) 2 2
C44 O5 C41 C42 29(3) . 2
O5 O5 C41 C42 123(6) 2 2
O5 C41 C42 C44 -152(11) 2 2
O5 C41 C42 C44 141(9) . 2
C41 C41 C42 C44 147(9) 2 2
C43 C41 C42 C44 57(6) 2 2
C42 C41 C42 C44 102(8) 2 2
C44 C41 C42 O5 152(11) 2 2
O5 C41 C42 O5 -66(5) . 2
C41 C41 C42 O5 -61(4) 2 2
C43 C41 C42 O5 -151(6) 2 2
C42 C41 C42 O5 -106(5) 2 2
O5 C41 C42 C43 107(6) 2 .
C44 C41 C42 C43 -101(9) 2 .
O5 C41 C42 C43 40(6) . .
C41 C41 C42 C43 46(3) 2 .
C43 C41 C42 C43 -44(4) 2 .
C42 C41 C42 C43 0(4) 2 .
O5 C41 C42 C41 61(4) 2 2
C44 C41 C42 C41 -147(9) 2 2
O5 C41 C42 C41 -6(4) . 2
C43 C41 C42 C41 -90(3) 2 2
C42 C41 C42 C41 -45(2) 2 2
O5 C41 C42 C43 151(6) 2 2
C44 C41 C42 C43 -57(6) 2 2
O5 C41 C42 C43 84(4) . 2
C41 C41 C42 C43 90(3) 2 2
C42 C41 C42 C43 45(2) 2 2
C44 C42 C43 C44 -68(7) 2 .
O5 C42 C43 C44 26(6) 2 .
C41 C42 C43 C44 -17(5) . .
C41 C42 C43 C44 30(4) 2 .
C43 C42 C43 C44 -60(4) 2 .
C44 C42 C43 C41 -98(8) 2 2
O5 C42 C43 C41 -4(4) 2 2
C41 C42 C43 C41 -47(5) . 2
C43 C42 C43 C41 -90(3) 2 2
C44 C42 C43 C43 -8(6) 2 2
O5 C42 C43 C43 86(4) 2 2
C41 C42 C43 C43 43(3) . 2
C41 C42 C43 C43 90(3) 2 2
O5 C42 C43 C44 94(6) 2 2
C41 C42 C43 C44 51(5) . 2
C41 C42 C43 C44 98(8) 2 2
C43 C42 C43 C44 8(6) 2 2
C44 C42 C43 C42 -51(7) 2 2
O5 C42 C43 C42 43(5) 2 2
C41 C42 C43 C42 0(4) . 2
C41 C42 C43 C42 47(2) 2 2
C43 C42 C43 C42 -44(2) 2 2
C41 O5 C44 C42 -155(10) 2 2
C41 O5 C44 C42 -71(8) . 2
O5 O5 C44 C42 -111(8) 2 2
C42 O5 C44 C41 155(10) 2 2
C41 O5 C44 C41 83(5) . 2
O5 O5 C44 C41 44(4) 2 2
C41 O5 C44 C43 -48(6) 2 .
C42 O5 C44 C43 107(8) 2 .
C41 O5 C44 C43 36(6) . .
O5 O5 C44 C43 -4(5) 2 .
C41 O5 C44 C43 -107(6) 2 2
C42 O5 C44 C43 48(5) 2 2
C41 O5 C44 C43 -23(5) . 2
O5 O5 C44 C43 -63(4) 2 2
C42 C43 C44 C42 55(7) . 2
C41 C43 C44 C42 99(7) 2 2
C43 C43 C44 C42 -8(7) 2 2
C44 C43 C44 C42 34(8) 2 2
C42 C43 C44 C41 -44(5) . 2
C43 C43 C44 C41 -107(4) 2 2
C44 C43 C44 C41 -65(4) 2 2
C42 C43 C44 C41 -99(7) 2 2
C42 C43 C44 O5 -11(5) . .
C41 C43 C44 O5 33(3) 2 .
C43 C43 C44 O5 -74(4) 2 .
C44 C43 C44 O5 -32(5) 2 .
C42 C43 C44 O5 -66(6) 2 .
C42 C43 C44 C43 63(4) . 2
C41 C43 C44 C43 107(4) 2 2
C44 C43 C44 C43 42(3) 2 2
C42 C43 C44 C43 8(7) 2 2
